data_1516942
loop_
_publ_author_name
'Dongcheng Liu'
'Zilu Chen'
'Wanyun Huang'
'Suni Qin'
'Liping Jiang'
'Suping Zhou'
'Fupei Liang'

_publ_section_title
;
 Metal clusters constructed by dihydrazide ligand: Synthesis, structure
 and magnetic properties
;
_journal_name_full
;
Inorganica Chimica Acta
;
_journal_page_first 179
_journal_page_last 183
_journal_volume 400
_journal_year 2013
_chemical_formula_moiety 'C92 H76 Co5 N20 O12'
_chemical_formula_sum 'C92 H76 Co5 N20 O12'
_chemical_formula_weight 1948.38
_space_group_IT_number 14
_symmetry_cell_setting monoclinic
_symmetry_space_group_name_Hall '-P 2ybc'
_symmetry_space_group_name_H-M 'P 1 21/c 1'
_atom_sites_solution_hydrogens geom
_atom_sites_solution_primary direct
_atom_sites_solution_secondary difmap
_cell_angle_alpha 90.00
_cell_angle_beta 94.2040(10)
_cell_angle_gamma 90.00
_cell_formula_units_Z 2
_cell_length_a 18.2086(3)
_cell_length_b 16.0597(2)
_cell_length_c 19.7080(3)
_cell_measurement_reflns_used 9898
_cell_measurement_temperature 185(2)
_cell_measurement_theta_max 25.02
_cell_measurement_theta_min 2.54
_cell_volume 5747.60(15)
_computing_cell_refinement 'Bruker SAINT'
_computing_data_collection 'Bruker APEX2'
_computing_data_reduction 'Bruker SAINT'
_computing_molecular_graphics 'Bruker SHELXTL'
_computing_publication_material 'Bruker SHELXTL'
_computing_structure_refinement 'SHELXL-97 (Sheldrick, 2008)'
_computing_structure_solution 'SHELXS-97 (Sheldrick, 2008)'
_diffrn_ambient_temperature 185(2)
_diffrn_measured_fraction_theta_full 0.997
_diffrn_measured_fraction_theta_max 0.997
_diffrn_measurement_device_type 'Bruker APEX-II CCD'
_diffrn_measurement_method '\f and \w scans'
_diffrn_radiation_monochromator graphite
_diffrn_radiation_source 'fine-focus sealed tube'
_diffrn_radiation_type MoK\a
_diffrn_radiation_wavelength 0.71073
_diffrn_reflns_av_R_equivalents 0.0551
_diffrn_reflns_av_sigmaI/netI 0.0623
_diffrn_reflns_limit_h_max 21
_diffrn_reflns_limit_h_min -21
_diffrn_reflns_limit_k_max 19
_diffrn_reflns_limit_k_min -19
_diffrn_reflns_limit_l_max 23
_diffrn_reflns_limit_l_min -23
_diffrn_reflns_number 46940
_diffrn_reflns_theta_full 25.08
_diffrn_reflns_theta_max 25.08
_diffrn_reflns_theta_min 1.64
_exptl_absorpt_coefficient_mu 0.763
_exptl_absorpt_correction_T_max 0.5567
_exptl_absorpt_correction_T_min 0.4956
_exptl_absorpt_correction_type multi-scan
_exptl_absorpt_process_details SADABS
_exptl_crystal_colour black
_exptl_crystal_density_diffrn 1.126
_exptl_crystal_density_method 'not measured'
_exptl_crystal_description block
_exptl_crystal_F_000 1998.0
_exptl_crystal_size_max 0.16
_exptl_crystal_size_mid 0.15
_exptl_crystal_size_min 0.13
_refine_diff_density_max 0.330
_refine_diff_density_min -0.310
_refine_diff_density_rms 0.053
_refine_ls_extinction_method none
_refine_ls_goodness_of_fit_ref 0.947
_refine_ls_hydrogen_treatment constr
_refine_ls_matrix_type full
_refine_ls_number_parameters 583
_refine_ls_number_reflns 10193
_refine_ls_number_restraints 0
_refine_ls_restrained_S_all 0.947
_refine_ls_R_factor_all 0.0886
_refine_ls_R_factor_gt 0.0496
_refine_ls_shift/su_max 0.001
_refine_ls_shift/su_mean 0.000
_refine_ls_structure_factor_coef Fsqd
_refine_ls_weighting_details 'calc w=1/[\s^2^(Fo^2^)+(0.0653P)^2^+0.0000P] where P=(Fo^2^+2Fc^2^)/3'
_refine_ls_weighting_scheme calc
_refine_ls_wR_factor_gt 0.1189
_refine_ls_wR_factor_ref 0.1288
_reflns_number_gt 5870
_reflns_number_total 10193
_reflns_threshold_expression >2sigma(I)
_cod_data_source_file ICA-2013-400-179-183-2.cif
_cod_data_source_block co
_cod_original_sg_symbol_H-M P2(1)/c
_cod_database_code 1516942

loop_
_symmetry_equiv_pos_as_xyz
'x, y, z'
'-x, y+1/2, -z+1/2'
'-x, -y, -z'
'x, -y-1/2, z-1/2'

loop_
_atom_site_label
_atom_site_type_symbol
_atom_site_fract_x
_atom_site_fract_y
_atom_site_fract_z
_atom_site_U_iso_or_equiv
_atom_site_adp_type
_atom_site_occupancy
_atom_site_symmetry_multiplicity
_atom_site_calc_flag
_atom_site_refinement_flags
Co1 Co 0.0000 1.0000 0.0000 0.04405(19) Uani 1 2 d S
Co2 Co 0.12055(3) 0.93340(3) 0.21294(2) 0.04806(16) Uani 1 1 d .
Co3 Co 0.34297(3) 0.87866(3) 0.14957(3) 0.06268(18) Uani 1 1 d .
O1 O 0.04855(16) 0.93364(13) 0.27443(10) 0.0543(6) Uani 1 1 d .
O2 O -0.05003(13) 0.99236(13) 0.07876(10) 0.0520(6) Uani 1 1 d .
O3 O 0.17292(14) 0.98166(16) -0.00802(11) 0.0664(7) Uani 1 1 d .
O4 O 0.27809(14) 0.92341(14) 0.07830(11) 0.0582(7) Uani 1 1 d .
O5 O 0.18921(16) 0.90834(14) 0.28807(11) 0.0559(6) Uani 1 1 d .
O6 O 0.39926(15) 0.83547(16) 0.22303(15) 0.0743(8) Uani 1 1 d .
N1 N 0.06041(17) 0.95876(15) 0.13238(12) 0.0424(7) Uani 1 1 d .
N2 N 0.08310(16) 0.97345(15) 0.06583(12) 0.0425(7) Uani 1 1 d .
N3 N 0.20045(17) 0.92607(15) 0.16305(13) 0.0509(7) Uani 1 1 d .
N4 N 0.26656(17) 0.90187(17) 0.20194(15) 0.0570(8) Uani 1 1 d .
N5 N 0.01506(18) 1.11840(16) 0.01569(12) 0.0510(8) Uani 1 1 d .
N6 N 0.13513(17) 1.05319(16) 0.23257(13) 0.0542(8) Uani 1 1 d .
N7 N 0.10148(16) 0.81392(15) 0.20163(13) 0.0500(7) Uani 1 1 d .
N8 N 0.30017(17) 0.76771(19) 0.12943(18) 0.0655(9) Uani 1 1 d .
N9 N 0.3893(2) 0.98671(19) 0.17048(18) 0.0761(10) Uani 1 1 d .
N10 N 0.41854(18) 0.8558(2) 0.08819(18) 0.0684(9) Uani 1 1 d .
C1 C -0.0223(2) 0.93757(18) 0.25794(15) 0.0463(9) Uani 1 1 d .
C2 C -0.0704(2) 0.92415(19) 0.31056(16) 0.0499(9) Uani 1 1 d .
H2A H -0.0501 0.9103 0.3549 0.060 Uiso 1 1 calc R
C3 C -0.1437(3) 0.9306(2) 0.29931(18) 0.0624(11) Uani 1 1 d .
H3A H -0.1741 0.9212 0.3357 0.075 Uiso 1 1 calc R
C4 C -0.1762(2) 0.9507(2) 0.23502(18) 0.0612(10) Uani 1 1 d .
H4A H -0.2281 0.9563 0.2276 0.073 Uiso 1 1 calc R
C5 C -0.1306(2) 0.96260(19) 0.18182(17) 0.0525(10) Uani 1 1 d .
H5A H -0.1523 0.9757 0.1378 0.063 Uiso 1 1 calc R
C6 C -0.0536(2) 0.95570(17) 0.19176(15) 0.0438(9) Uani 1 1 d .
C7 C -0.0114(2) 0.96958(18) 0.13345(15) 0.0407(8) Uani 1 1 d .
C8 C 0.1530(2) 0.9656(2) 0.05045(17) 0.0502(9) Uani 1 1 d .
C9 C 0.2125(2) 0.9366(2) 0.09986(17) 0.0494(9) Uani 1 1 d .
C10 C 0.2530(3) 0.8946(2) 0.26770(19) 0.0607(11) Uani 1 1 d .
C11 C 0.3164(3) 0.8715(2) 0.3131(2) 0.0695(12) Uani 1 1 d .
C12 C 0.3096(3) 0.8759(3) 0.3835(2) 0.0845(14) Uani 1 1 d .
H12A H 0.2636 0.8902 0.4002 0.101 Uiso 1 1 calc R
C13 C 0.3690(4) 0.8596(4) 0.4282(3) 0.115(2) Uani 1 1 d .
H13A H 0.3646 0.8637 0.4758 0.138 Uiso 1 1 calc R
C14 C 0.4359(4) 0.8369(3) 0.4034(4) 0.116(2) Uani 1 1 d .
H14A H 0.4765 0.8245 0.4348 0.139 Uiso 1 1 calc R
C15 C 0.4446(3) 0.8321(3) 0.3362(3) 0.0950(15) Uani 1 1 d .
H15A H 0.4913 0.8178 0.3211 0.114 Uiso 1 1 calc R
C16 C 0.3850(3) 0.8482(2) 0.2879(3) 0.0771(14) Uani 1 1 d .
C17 C -0.0364(3) 1.1629(2) 0.04172(16) 0.0660(11) Uani 1 1 d .
H17A H -0.0802 1.1364 0.0539 0.079 Uiso 1 1 calc R
C18 C -0.0277(3) 1.2490(3) 0.0519(2) 0.0848(14) Uani 1 1 d .
H18A H -0.0650 1.2813 0.0706 0.102 Uiso 1 1 calc R
C19 C 0.0357(4) 1.2846(3) 0.0340(2) 0.1004(19) Uani 1 1 d .
H19A H 0.0427 1.3428 0.0401 0.121 Uiso 1 1 calc R
C20 C 0.0897(3) 1.2382(3) 0.0072(2) 0.0817(14) Uani 1 1 d .
H20A H 0.1343 1.2632 -0.0047 0.098 Uiso 1 1 calc R
C21 C 0.0776(2) 1.1556(2) -0.00167(17) 0.0622(11) Uani 1 1 d .
H21A H 0.1142 1.1227 -0.0207 0.075 Uiso 1 1 calc R
C22 C 0.1379(2) 1.1125(2) 0.18616(17) 0.0566(10) Uani 1 1 d .
H22A H 0.1364 1.0968 0.1396 0.068 Uiso 1 1 calc R
C23 C 0.1428(2) 1.1938(2) 0.2017(2) 0.0738(12) Uani 1 1 d .
H23A H 0.1462 1.2340 0.1667 0.089 Uiso 1 1 calc R
C24 C 0.1429(3) 1.2186(3) 0.2680(2) 0.1063(18) Uani 1 1 d .
H24A H 0.1467 1.2757 0.2803 0.128 Uiso 1 1 calc R
C25 C 0.1374(3) 1.1579(3) 0.3160(2) 0.114(2) Uani 1 1 d .
H25A H 0.1353 1.1722 0.3625 0.137 Uiso 1 1 calc R
C26 C 0.1350(3) 1.0776(2) 0.29663(19) 0.0816(14) Uani 1 1 d .
H26A H 0.1330 1.0362 0.3309 0.098 Uiso 1 1 calc R
C27 C 0.0976(2) 0.7679(2) 0.25841(18) 0.0692(12) Uani 1 1 d .
H27A H 0.1075 0.7937 0.3015 0.083 Uiso 1 1 calc R
C28 C 0.0797(2) 0.6846(2) 0.2559(2) 0.0788(13) Uani 1 1 d .
H28A H 0.0774 0.6532 0.2966 0.095 Uiso 1 1 calc R
C29 C 0.0652(2) 0.6476(2) 0.1928(2) 0.0776(13) Uani 1 1 d .
H29A H 0.0534 0.5900 0.1898 0.093 Uiso 1 1 calc R
C30 C 0.0678(2) 0.6944(2) 0.13471(19) 0.0641(11) Uani 1 1 d .
H30A H 0.0564 0.6706 0.0911 0.077 Uiso 1 1 calc R
C31 C 0.0875(2) 0.77687(19) 0.14172(18) 0.0543(10) Uani 1 1 d .
H31A H 0.0913 0.8090 0.1017 0.065 Uiso 1 1 calc R
C32 C 0.2748(2) 0.7478(3) 0.0662(2) 0.0719(12) Uani 1 1 d .
H32A H 0.2805 0.7864 0.0305 0.086 Uiso 1 1 calc R
C33 C 0.2398(3) 0.6714(3) 0.0509(2) 0.0889(14) Uani 1 1 d .
H33A H 0.2206 0.6595 0.0058 0.107 Uiso 1 1 calc R
C34 C 0.2340(3) 0.6153(3) 0.1011(3) 0.0989(16) Uani 1 1 d .
H34A H 0.2106 0.5632 0.0922 0.119 Uiso 1 1 calc R
C35 C 0.2637(3) 0.6358(3) 0.1679(3) 0.0966(15) Uani 1 1 d .
H35A H 0.2622 0.5968 0.2040 0.116 Uiso 1 1 calc R
C36 C 0.2940(2) 0.7115(2) 0.1789(2) 0.0770(13) Uani 1 1 d .
H36A H 0.3119 0.7258 0.2239 0.092 Uiso 1 1 calc R
C37 C 0.3516(3) 1.0569(3) 0.1593(3) 0.0996(16) Uani 1 1 d .
H37A H 0.3023 1.0544 0.1398 0.120 Uiso 1 1 calc R
C38 C 0.3832(4) 1.1344(3) 0.1757(4) 0.135(2) Uani 1 1 d .
H38A H 0.3559 1.1842 0.1675 0.162 Uiso 1 1 calc R
C39 C 0.4536(5) 1.1372(4) 0.2035(3) 0.134(2) Uani 1 1 d .
H39A H 0.4764 1.1891 0.2148 0.161 Uiso 1 1 calc R
C40 C 0.4917(3) 1.0635(4) 0.2152(3) 0.1199(19) Uani 1 1 d .
H40A H 0.5406 1.0649 0.2356 0.144 Uiso 1 1 calc R
C41 C 0.4601(3) 0.9894(3) 0.1980(3) 0.0941(15) Uani 1 1 d .
H41A H 0.4873 0.9393 0.2051 0.113 Uiso 1 1 calc R
C42 C 0.4235(2) 0.9027(3) 0.0313(2) 0.0743(12) Uani 1 1 d .
H42A H 0.3887 0.9459 0.0214 0.089 Uiso 1 1 calc R
C43 C 0.4780(3) 0.8891(3) -0.0124(2) 0.0844(13) Uani 1 1 d .
H43A H 0.4797 0.9230 -0.0518 0.101 Uiso 1 1 calc R
C44 C 0.5283(3) 0.8297(3) -0.0009(3) 0.0987(16) Uani 1 1 d .
H44A H 0.5659 0.8209 -0.0310 0.118 Uiso 1 1 calc R
C45 C 0.5237(3) 0.7816(3) 0.0565(4) 0.1104(19) Uani 1 1 d .
H45A H 0.5585 0.7383 0.0661 0.133 Uiso 1 1 calc R
C46 C 0.4695(3) 0.7955(3) 0.1001(3) 0.0935(15) Uani 1 1 d .
H46A H 0.4678 0.7618 0.1396 0.112 Uiso 1 1 calc R

loop_
_atom_site_aniso_label
_atom_site_aniso_U_11
_atom_site_aniso_U_22
_atom_site_aniso_U_33
_atom_site_aniso_U_23
_atom_site_aniso_U_13
_atom_site_aniso_U_12
Co1 0.0702(5) 0.0363(4) 0.0264(3) 0.0000(3) 0.0081(3) -0.0046(3)
Co2 0.0787(4) 0.0318(3) 0.0337(2) 0.00349(19) 0.0039(2) -0.0029(2)
Co3 0.0719(4) 0.0401(3) 0.0755(4) 0.0048(2) 0.0016(3) -0.0017(3)
O1 0.087(2) 0.0478(15) 0.0288(12) 0.0051(10) 0.0127(13) 0.0025(14)
O2 0.0735(17) 0.0504(14) 0.0334(13) 0.0044(10) 0.0132(12) -0.0015(12)
O3 0.0687(18) 0.089(2) 0.0425(14) 0.0136(13) 0.0144(13) -0.0036(14)
O4 0.0728(19) 0.0494(15) 0.0533(15) 0.0093(11) 0.0113(14) 0.0014(13)
O5 0.0730(19) 0.0471(14) 0.0469(14) 0.0085(11) -0.0003(14) -0.0030(14)
O6 0.084(2) 0.0552(17) 0.081(2) 0.0040(15) -0.0137(17) 0.0036(14)
N1 0.067(2) 0.0344(15) 0.0258(13) 0.0007(11) 0.0050(14) 0.0026(14)
N2 0.062(2) 0.0370(15) 0.0289(14) 0.0036(11) 0.0098(14) -0.0012(14)
N3 0.074(2) 0.0354(16) 0.0412(16) 0.0104(13) -0.0061(16) -0.0017(14)
N4 0.073(2) 0.0417(17) 0.0558(19) 0.0117(14) 0.0010(17) 0.0001(15)
N5 0.087(2) 0.0360(16) 0.0296(15) -0.0004(12) 0.0029(15) -0.0077(16)
N6 0.089(2) 0.0364(16) 0.0359(16) 0.0007(13) -0.0034(15) -0.0052(15)
N7 0.080(2) 0.0300(15) 0.0403(16) 0.0068(13) 0.0104(15) 0.0015(14)
N8 0.071(2) 0.049(2) 0.077(2) 0.0022(18) 0.0038(19) 0.0018(16)
N9 0.090(3) 0.041(2) 0.099(3) -0.0057(18) 0.017(2) -0.0041(19)
N10 0.063(2) 0.049(2) 0.093(3) -0.0029(18) 0.0080(19) -0.0050(17)
C1 0.077(3) 0.0292(18) 0.0331(18) 0.0017(14) 0.0092(19) -0.0039(19)
C2 0.083(3) 0.037(2) 0.0316(18) 0.0052(14) 0.0152(19) -0.003(2)
C3 0.110(4) 0.039(2) 0.042(2) 0.0012(16) 0.028(2) -0.005(2)
C4 0.074(3) 0.055(2) 0.057(2) 0.0029(18) 0.020(2) -0.001(2)
C5 0.080(3) 0.037(2) 0.042(2) 0.0087(15) 0.017(2) 0.0035(19)
C6 0.076(3) 0.0236(17) 0.0334(18) 0.0033(13) 0.0130(18) -0.0046(16)
C7 0.070(3) 0.0250(16) 0.0266(17) -0.0029(13) 0.0028(18) 0.0041(17)
C8 0.070(3) 0.044(2) 0.038(2) 0.0017(15) 0.009(2) -0.0067(19)
C9 0.061(3) 0.040(2) 0.049(2) 0.0059(16) 0.013(2) 0.0006(18)
C10 0.092(4) 0.036(2) 0.051(2) 0.0130(17) -0.018(2) -0.019(2)
C11 0.079(3) 0.043(2) 0.083(3) 0.018(2) -0.021(3) -0.007(2)
C12 0.092(4) 0.095(4) 0.064(3) 0.031(2) -0.014(3) -0.027(3)
C13 0.131(5) 0.133(5) 0.073(4) 0.040(3) -0.038(4) -0.034(4)
C14 0.123(6) 0.095(4) 0.118(5) 0.028(4) -0.063(5) -0.012(4)
C15 0.110(4) 0.060(3) 0.110(4) 0.002(3) -0.020(4) 0.001(3)
C16 0.086(4) 0.035(2) 0.103(4) 0.019(2) -0.038(3) -0.014(2)
C17 0.113(4) 0.054(2) 0.0320(19) -0.0031(17) 0.007(2) 0.016(2)
C18 0.145(5) 0.055(3) 0.054(3) -0.006(2) 0.008(3) 0.008(3)
C19 0.200(6) 0.049(3) 0.047(3) -0.005(2) -0.023(3) -0.015(4)
C20 0.131(4) 0.054(3) 0.058(3) 0.000(2) -0.012(3) -0.019(3)
C21 0.091(3) 0.047(2) 0.047(2) 0.0098(18) -0.008(2) -0.011(2)
C22 0.086(3) 0.035(2) 0.048(2) 0.0051(17) -0.0001(19) -0.0095(19)
C23 0.124(4) 0.037(2) 0.060(3) 0.0101(19) -0.004(2) -0.009(2)
C24 0.196(6) 0.046(3) 0.071(3) -0.011(2) -0.030(3) -0.013(3)
C25 0.237(6) 0.053(3) 0.046(3) -0.009(2) -0.022(3) 0.001(3)
C26 0.153(4) 0.042(2) 0.047(2) 0.0003(18) -0.017(2) -0.001(2)
C27 0.116(4) 0.043(2) 0.050(2) 0.0098(18) 0.018(2) -0.001(2)
C28 0.129(4) 0.039(2) 0.071(3) 0.021(2) 0.027(3) -0.006(2)
C29 0.120(4) 0.032(2) 0.083(3) 0.002(2) 0.025(3) -0.008(2)
C30 0.096(3) 0.0305(19) 0.066(2) 0.0018(18) 0.010(2) -0.0020(19)
C31 0.083(3) 0.0302(19) 0.050(2) 0.0041(16) 0.0089(19) 0.0012(18)
C32 0.090(3) 0.057(3) 0.070(3) -0.007(2) 0.019(3) -0.002(2)
C33 0.121(4) 0.058(3) 0.088(3) -0.014(3) 0.015(3) -0.007(3)
C34 0.138(5) 0.045(3) 0.115(4) -0.011(3) 0.020(4) -0.025(3)
C35 0.110(4) 0.048(3) 0.133(5) 0.018(3) 0.010(3) -0.004(3)
C36 0.095(3) 0.042(2) 0.092(3) 0.014(2) -0.010(3) -0.012(2)
C37 0.119(4) 0.048(3) 0.131(4) 0.007(3) 0.003(3) -0.003(3)
C38 0.142(6) 0.039(3) 0.222(7) 0.000(3) -0.007(5) -0.001(3)
C39 0.177(7) 0.059(4) 0.170(6) -0.021(4) 0.041(5) -0.042(4)
C40 0.093(4) 0.093(4) 0.174(6) -0.029(4) 0.007(4) -0.030(4)
C41 0.083(4) 0.065(3) 0.133(4) -0.022(3) 0.002(3) -0.016(3)
C42 0.055(3) 0.068(3) 0.103(3) -0.012(3) 0.018(3) -0.016(2)
C43 0.070(3) 0.066(3) 0.119(4) -0.013(3) 0.025(3) -0.016(3)
C44 0.080(4) 0.069(3) 0.148(5) -0.007(3) 0.016(4) -0.005(3)
C45 0.060(4) 0.085(4) 0.183(6) -0.035(4) -0.012(4) 0.024(3)
C46 0.071(3) 0.069(3) 0.140(4) -0.004(3) 0.004(3) 0.022(3)

loop_
_atom_type_symbol
_atom_type_description
_atom_type_scat_dispersion_real
_atom_type_scat_dispersion_imag
_atom_type_scat_source
C C 0.0033 0.0016 'International Tables Vol C Tables 4.2.6.8 and 6.1.1.4'
H H 0.0000 0.0000 'International Tables Vol C Tables 4.2.6.8 and 6.1.1.4'
N N 0.0061 0.0033 'International Tables Vol C Tables 4.2.6.8 and 6.1.1.4'
O O 0.0106 0.0060 'International Tables Vol C Tables 4.2.6.8 and 6.1.1.4'
Co Co 0.3494 0.9721 'International Tables Vol C Tables 4.2.6.8 and 6.1.1.4'

loop_
_geom_angle_atom_site_label_1
_geom_angle_atom_site_label_2
_geom_angle_atom_site_label_3
_geom_angle
_geom_angle_site_symmetry_1
_geom_angle_site_symmetry_3
O2 Co1 O2 180.00(13) . 3_575
O2 Co1 N5 89.78(11) . 3_575
O2 Co1 N5 90.22(11) 3_575 3_575
O2 Co1 N5 90.22(11) . .
O2 Co1 N5 89.78(11) 3_575 .
N5 Co1 N5 180.00(14) 3_575 .
O2 Co1 N2 80.53(11) . .
O2 Co1 N2 99.47(11) 3_575 .
N5 Co1 N2 89.17(11) 3_575 .
N5 Co1 N2 90.83(11) . .
O2 Co1 N2 99.47(11) . 3_575
O2 Co1 N2 80.53(11) 3_575 3_575
N5 Co1 N2 90.83(11) 3_575 3_575
N5 Co1 N2 89.17(11) . 3_575
N2 Co1 N2 180.000(1) . 3_575
N3 Co2 O1 171.15(12) . .
N3 Co2 N1 89.83(12) . .
O1 Co2 N1 98.85(12) . .
N3 Co2 O5 84.34(12) . .
O1 Co2 O5 87.00(11) . .
N1 Co2 O5 174.15(12) . .
N3 Co2 N7 90.99(11) . .
O1 Co2 N7 87.04(10) . .
N1 Co2 N7 91.63(11) . .
O5 Co2 N7 88.98(11) . .
N3 Co2 N6 93.87(12) . .
O1 Co2 N6 87.78(11) . .
N1 Co2 N6 90.90(11) . .
O5 Co2 N6 88.99(11) . .
N7 Co2 N6 174.53(11) . .
N4 Co3 O6 92.04(13) . .
N4 Co3 O4 83.29(12) . .
O6 Co3 O4 175.26(12) . .
N4 Co3 N10 175.58(14) . .
O6 Co3 N10 92.28(14) . .
O4 Co3 N10 92.37(13) . .
N4 Co3 N9 91.96(14) . .
O6 Co3 N9 87.84(14) . .
O4 Co3 N9 93.14(14) . .
N10 Co3 N9 89.12(14) . .
N4 Co3 N8 89.54(13) . .
O6 Co3 N8 90.39(13) . .
O4 Co3 N8 88.73(12) . .
N10 Co3 N8 89.52(13) . .
N9 Co3 N8 177.73(16) . .
C1 O1 Co2 124.8(2) . .
C7 O2 Co1 116.3(2) . .
C9 O4 Co3 110.6(2) . .
C10 O5 Co2 110.6(2) . .
C16 O6 Co3 123.8(3) . .
C7 N1 N2 110.3(3) . .
C7 N1 Co2 121.6(2) . .
N2 N1 Co2 128.0(2) . .
C8 N2 N1 122.6(3) . .
C8 N2 Co1 124.8(2) . .
N1 N2 Co1 112.5(2) . .
C9 N3 N4 110.9(3) . .
C9 N3 Co2 135.4(3) . .
N4 N3 Co2 113.7(2) . .
C10 N4 N3 109.4(3) . .
C10 N4 Co3 136.8(3) . .
N3 N4 Co3 113.4(2) . .
C17 N5 C21 119.8(3) . .
C17 N5 Co1 119.9(3) . .
C21 N5 Co1 120.3(3) . .
C26 N6 C22 116.6(3) . .
C26 N6 Co2 117.8(2) . .
C22 N6 Co2 125.2(2) . .
C31 N7 C27 118.2(3) . .
C31 N7 Co2 124.0(2) . .
C27 N7 Co2 117.6(2) . .
C32 N8 C36 118.4(4) . .
C32 N8 Co3 120.6(3) . .
C36 N8 Co3 121.0(3) . .
C37 N9 C41 120.1(4) . .
C37 N9 Co3 120.5(4) . .
C41 N9 Co3 119.4(3) . .
C46 N10 C42 117.0(4) . .
C46 N10 Co3 122.6(3) . .
C42 N10 Co3 120.3(3) . .
O1 C1 C6 124.2(3) . .
O1 C1 C2 117.4(3) . .
C6 C1 C2 118.4(4) . .
C3 C2 C1 121.8(3) . .
C3 C2 H2A 119.1 . .
C1 C2 H2A 119.1 . .
C2 C3 C4 121.2(3) . .
C2 C3 H3A 119.4 . .
C4 C3 H3A 119.4 . .
C3 C4 C5 118.5(4) . .
C3 C4 H4A 120.7 . .
C5 C4 H4A 120.7 . .
C4 C5 C6 121.7(3) . .
C4 C5 H5A 119.2 . .
C6 C5 H5A 119.2 . .
C5 C6 C1 118.3(3) . .
C5 C6 C7 117.4(3) . .
C1 C6 C7 124.3(4) . .
O2 C7 N1 120.1(3) . .
O2 C7 C6 114.6(3) . .
N1 C7 C6 125.2(3) . .
O3 C8 N2 122.1(3) . .
O3 C8 C9 115.0(4) . .
N2 C8 C9 123.0(3) . .
N3 C9 O4 120.8(3) . .
N3 C9 C8 120.6(3) . .
O4 C9 C8 118.5(3) . .
O5 C10 N4 121.7(4) . .
O5 C10 C11 123.4(4) . .
N4 C10 C11 114.9(4) . .
C12 C11 C16 120.0(4) . .
C12 C11 C10 118.1(5) . .
C16 C11 C10 121.9(4) . .
C13 C12 C11 120.3(5) . .
C13 C12 H12A 119.9 . .
C11 C12 H12A 119.9 . .
C12 C13 C14 119.6(5) . .
C12 C13 H13A 120.2 . .
C14 C13 H13A 120.2 . .
C15 C14 C13 121.9(5) . .
C15 C14 H14A 119.0 . .
C13 C14 H14A 119.0 . .
C14 C15 C16 120.8(6) . .
C14 C15 H15A 119.6 . .
C16 C15 H15A 119.6 . .
O6 C16 C15 115.0(5) . .
O6 C16 C11 127.4(4) . .
C15 C16 C11 117.5(5) . .
N5 C17 C18 121.1(4) . .
N5 C17 H17A 119.5 . .
C18 C17 H17A 119.5 . .
C19 C18 C17 117.8(5) . .
C19 C18 H18A 121.1 . .
C17 C18 H18A 121.1 . .
C18 C19 C20 121.3(4) . .
C18 C19 H19A 119.3 . .
C20 C19 H19A 119.3 . .
C21 C20 C19 117.8(5) . .
C21 C20 H20A 121.1 . .
C19 C20 H20A 121.1 . .
N5 C21 C20 122.2(4) . .
N5 C21 H21A 118.9 . .
C20 C21 H21A 118.9 . .
N6 C22 C23 123.2(3) . .
N6 C22 H22A 118.4 . .
C23 C22 H22A 118.4 . .
C22 C23 C24 119.8(4) . .
C22 C23 H23A 120.1 . .
C24 C23 H23A 120.1 . .
C23 C24 C25 117.3(4) . .
C23 C24 H24A 121.4 . .
C25 C24 H24A 121.4 . .
C26 C25 C24 119.4(4) . .
C26 C25 H25A 120.3 . .
C24 C25 H25A 120.3 . .
N6 C26 C25 123.6(4) . .
N6 C26 H26A 118.2 . .
C25 C26 H26A 118.2 . .
N7 C27 C28 122.0(3) . .
N7 C27 H27A 119.0 . .
C28 C27 H27A 119.0 . .
C27 C28 C29 118.6(3) . .
C27 C28 H28A 120.7 . .
C29 C28 H28A 120.7 . .
C30 C29 C28 119.8(3) . .
C30 C29 H29A 120.1 . .
C28 C29 H29A 120.1 . .
C29 C30 C31 117.9(4) . .
C29 C30 H30A 121.1 . .
C31 C30 H30A 121.1 . .
N7 C31 C30 123.4(3) . .
N7 C31 H31A 118.3 . .
C30 C31 H31A 118.3 . .
N8 C32 C33 122.0(4) . .
N8 C32 H32A 119.0 . .
C33 C32 H32A 119.0 . .
C34 C33 C32 119.0(5) . .
C34 C33 H33A 120.5 . .
C32 C33 H33A 120.5 . .
C33 C34 C35 118.6(4) . .
C33 C34 H34A 120.7 . .
C35 C34 H34A 120.7 . .
C36 C35 C34 118.8(4) . .
C36 C35 H35A 120.6 . .
C34 C35 H35A 120.6 . .
N8 C36 C35 123.1(4) . .
N8 C36 H36A 118.4 . .
C35 C36 H36A 118.4 . .
N9 C37 C38 121.1(5) . .
N9 C37 H37A 119.4 . .
C38 C37 H37A 119.4 . .
C39 C38 C37 118.9(5) . .
C39 C38 H38A 120.5 . .
C37 C38 H38A 120.5 . .
C38 C39 C40 119.1(5) . .
C38 C39 H39A 120.5 . .
C40 C39 H39A 120.5 . .
C41 C40 C39 120.8(6) . .
C41 C40 H40A 119.6 . .
C39 C40 H40A 119.6 . .
C40 C41 N9 120.0(5) . .
C40 C41 H41A 120.0 . .
N9 C41 H41A 120.0 . .
N10 C42 C43 121.5(4) . .
N10 C42 H42A 119.3 . .
C43 C42 H42A 119.3 . .
C44 C43 C42 121.7(5) . .
C44 C43 H43A 119.2 . .
C42 C43 H43A 119.2 . .
C43 C44 C45 117.4(5) . .
C43 C44 H44A 121.3 . .
C45 C44 H44A 121.3 . .
C46 C45 C44 120.8(5) . .
C46 C45 H45A 119.6 . .
C44 C45 H45A 119.6 . .
N10 C46 C45 121.6(5) . .
N10 C46 H46A 119.2 . .
C45 C46 H46A 119.2 . .

loop_
_geom_bond_atom_site_label_1
_geom_bond_atom_site_label_2
_geom_bond_distance
_geom_bond_site_symmetry_2
Co1 O2 1.861(2) .
Co1 O2 1.861(2) 3_575
Co1 N5 1.943(3) 3_575
Co1 N5 1.943(3) .
Co1 N2 1.966(3) .
Co1 N2 1.966(3) 3_575
Co2 N3 1.819(3) .
Co2 O1 1.849(2) .
Co2 N1 1.905(3) .
Co2 O5 1.909(2) .
Co2 N7 1.960(3) .
Co2 N6 1.976(3) .
Co3 N4 1.831(3) .
Co3 O6 1.847(3) .
Co3 O4 1.908(2) .
Co3 N10 1.933(3) .
Co3 N9 1.960(3) .
Co3 N8 1.974(3) .
O1 C1 1.309(4) .
O2 C7 1.296(4) .
O3 C8 1.259(4) .
O4 C9 1.315(4) .
O5 C10 1.275(5) .
O6 C16 1.339(5) .
N1 C7 1.321(4) .
N1 N2 1.423(3) .
N2 C8 1.336(4) .
N3 C9 1.291(4) .
N3 N4 1.432(4) .
N4 C10 1.342(4) .
N5 C17 1.312(4) .
N5 C21 1.351(4) .
N6 C26 1.322(4) .
N6 C22 1.324(4) .
N7 C31 1.330(4) .
N7 C27 1.348(4) .
N8 C32 1.336(5) .
N8 C36 1.339(4) .
N9 C37 1.330(5) .
N9 C41 1.363(5) .
N10 C46 1.351(5) .
N10 C42 1.360(5) .
C1 C6 1.415(4) .
C1 C2 1.422(4) .
C2 C3 1.340(5) .
C2 H2A 0.9500 .
C3 C4 1.397(5) .
C3 H3A 0.9500 .
C4 C5 1.396(4) .
C4 H4A 0.9500 .
C5 C6 1.406(5) .
C5 H5A 0.9500 .
C6 C7 1.446(4) .
C8 C9 1.477(5) .
C10 C11 1.456(5) .
C11 C12 1.404(6) .
C11 C16 1.428(6) .
C12 C13 1.369(6) .
C12 H12A 0.9500 .
C13 C14 1.394(7) .
C13 H13A 0.9500 .
C14 C15 1.348(7) .
C14 H14A 0.9500 .
C15 C16 1.414(6) .
C15 H15A 0.9500 .
C17 C18 1.405(5) .
C17 H17A 0.9500 .
C18 C19 1.358(7) .
C18 H18A 0.9500 .
C19 C20 1.369(7) .
C19 H19A 0.9500 .
C20 C21 1.355(5) .
C20 H20A 0.9500 .
C21 H21A 0.9500 .
C22 C23 1.343(4) .
C22 H22A 0.9500 .
C23 C24 1.366(5) .
C23 H23A 0.9500 .
C24 C25 1.367(6) .
C24 H24A 0.9500 .
C25 C26 1.343(5) .
C25 H25A 0.9500 .
C26 H26A 0.9500 .
C27 C28 1.375(5) .
C27 H27A 0.9500 .
C28 C29 1.386(5) .
C28 H28A 0.9500 .
C29 C30 1.374(5) .
C29 H29A 0.9500 .
C30 C31 1.377(4) .
C30 H30A 0.9500 .
C31 H31A 0.9500 .
C32 C33 1.403(5) .
C32 H32A 0.9500 .
C33 C34 1.349(6) .
C33 H33A 0.9500 .
C34 C35 1.424(6) .
C34 H34A 0.9500 .
C35 C36 1.346(5) .
C35 H35A 0.9500 .
C36 H36A 0.9500 .
C37 C38 1.399(7) .
C37 H37A 0.9500 .
C38 C39 1.358(8) .
C38 H38A 0.9500 .
C39 C40 1.383(8) .
C39 H39A 0.9500 .
C40 C41 1.355(6) .
C40 H40A 0.9500 .
C41 H41A 0.9500 .
C42 C43 1.377(5) .
C42 H42A 0.9500 .
C43 C44 1.330(6) .
C43 H43A 0.9500 .
C44 C45 1.377(7) .
C44 H44A 0.9500 .
C45 C46 1.374(7) .
C45 H45A 0.9500 .
C46 H46A 0.9500 .

loop_
_geom_torsion_atom_site_label_1
_geom_torsion_atom_site_label_2
_geom_torsion_atom_site_label_3
_geom_torsion_atom_site_label_4
_geom_torsion
_geom_torsion_site_symmetry_1
N3 Co2 O1 C1 -159.2(6) .
N1 Co2 O1 C1 9.2(2) .
O5 Co2 O1 C1 -171.1(2) .
N7 Co2 O1 C1 -82.0(2) .
N6 Co2 O1 C1 99.8(2) .
O2 Co1 O2 C7 118(100) 3_575
N5 Co1 O2 C7 84.8(2) 3_575
N5 Co1 O2 C7 -95.2(2) .
N2 Co1 O2 C7 -4.4(2) .
N2 Co1 O2 C7 175.6(2) 3_575
N4 Co3 O4 C9 -8.1(2) .
O6 Co3 O4 C9 2.2(14) .
N10 Co3 O4 C9 171.1(2) .
N9 Co3 O4 C9 -99.7(2) .
N8 Co3 O4 C9 81.6(2) .
N3 Co2 O5 C10 -3.6(2) .
O1 Co2 O5 C10 174.6(2) .
N1 Co2 O5 C10 -8.5(11) .
N7 Co2 O5 C10 87.5(2) .
N6 Co2 O5 C10 -97.6(2) .
N4 Co3 O6 C16 -16.1(3) .
O4 Co3 O6 C16 -26.3(15) .
N10 Co3 O6 C16 164.8(3) .
N9 Co3 O6 C16 75.7(3) .
N8 Co3 O6 C16 -105.7(3) .
N3 Co2 N1 C7 177.5(2) .
O1 Co2 N1 C7 -0.7(2) .
O5 Co2 N1 C7 -177.6(9) .
N7 Co2 N1 C7 86.5(2) .
N6 Co2 N1 C7 -88.6(2) .
N3 Co2 N1 N2 -6.4(2) .
O1 Co2 N1 N2 175.4(2) .
O5 Co2 N1 N2 -1.5(11) .
N7 Co2 N1 N2 -97.4(2) .
N6 Co2 N1 N2 87.5(2) .
C7 N1 N2 C8 -179.1(3) .
Co2 N1 N2 C8 4.5(4) .
C7 N1 N2 Co1 -2.1(3) .
Co2 N1 N2 Co1 -178.57(13) .
O2 Co1 N2 C8 -179.7(3) .
O2 Co1 N2 C8 0.3(3) 3_575
N5 Co1 N2 C8 90.4(3) 3_575
N5 Co1 N2 C8 -89.6(3) .
N2 Co1 N2 C8 -178(33) 3_575
O2 Co1 N2 N1 3.47(17) .
O2 Co1 N2 N1 -176.53(17) 3_575
N5 Co1 N2 N1 -86.45(19) 3_575
N5 Co1 N2 N1 93.55(19) .
N2 Co1 N2 N1 5(27) 3_575
O1 Co2 N3 C9 170.8(6) .
N1 Co2 N3 C9 2.2(3) .
O5 Co2 N3 C9 -177.3(3) .
N7 Co2 N3 C9 93.9(3) .
N6 Co2 N3 C9 -88.7(3) .
O1 Co2 N3 N4 -8.2(8) .
N1 Co2 N3 N4 -176.8(2) .
O5 Co2 N3 N4 3.7(2) .
N7 Co2 N3 N4 -85.2(2) .
N6 Co2 N3 N4 92.3(2) .
C9 N3 N4 C10 177.6(3) .
Co2 N3 N4 C10 -3.1(3) .
C9 N3 N4 Co3 -8.4(3) .
Co2 N3 N4 Co3 170.88(13) .
O6 Co3 N4 C10 1.6(4) .
O4 Co3 N4 C10 -179.2(4) .
N10 Co3 N4 C10 169.7(15) .
N9 Co3 N4 C10 -86.3(4) .
N8 Co3 N4 C10 92.0(4) .
O6 Co3 N4 N3 -170.1(2) .
O4 Co3 N4 N3 9.0(2) .
N10 Co3 N4 N3 -2.0(17) .
N9 Co3 N4 N3 102.0(2) .
N8 Co3 N4 N3 -79.7(2) .
O2 Co1 N5 C17 -36.2(2) .
O2 Co1 N5 C17 143.8(2) 3_575
N5 Co1 N5 C17 -107(95) 3_575
N2 Co1 N5 C17 -116.7(2) .
N2 Co1 N5 C17 63.3(2) 3_575
O2 Co1 N5 C21 145.5(2) .
O2 Co1 N5 C21 -34.5(2) 3_575
N5 Co1 N5 C21 74(95) 3_575
N2 Co1 N5 C21 64.9(2) .
N2 Co1 N5 C21 -115.1(2) 3_575
N3 Co2 N6 C26 -129.5(3) .
O1 Co2 N6 C26 41.8(3) .
N1 Co2 N6 C26 140.6(3) .
O5 Co2 N6 C26 -45.3(3) .
N7 Co2 N6 C26 23.1(15) .
N3 Co2 N6 C22 57.5(3) .
O1 Co2 N6 C22 -131.3(3) .
N1 Co2 N6 C22 -32.4(3) .
O5 Co2 N6 C22 141.7(3) .
N7 Co2 N6 C22 -149.9(12) .
N3 Co2 N7 C31 -60.4(3) .
O1 Co2 N7 C31 128.3(3) .
N1 Co2 N7 C31 29.5(3) .
O5 Co2 N7 C31 -144.7(3) .
N6 Co2 N7 C31 147.0(12) .
N3 Co2 N7 C27 124.2(3) .
O1 Co2 N7 C27 -47.1(3) .
N1 Co2 N7 C27 -145.9(3) .
O5 Co2 N7 C27 39.9(3) .
N6 Co2 N7 C27 -28.4(14) .
N4 Co3 N8 C32 114.2(3) .
O6 Co3 N8 C32 -153.7(3) .
O4 Co3 N8 C32 30.9(3) .
N10 Co3 N8 C32 -61.5(3) .
N9 Co3 N8 C32 -115(4) .
N4 Co3 N8 C36 -63.9(3) .
O6 Co3 N8 C36 28.1(3) .
O4 Co3 N8 C36 -147.2(3) .
N10 Co3 N8 C36 120.4(3) .
N9 Co3 N8 C36 67(4) .
N4 Co3 N9 C37 -54.5(4) .
O6 Co3 N9 C37 -146.4(4) .
O4 Co3 N9 C37 28.9(4) .
N10 Co3 N9 C37 121.3(4) .
N8 Co3 N9 C37 174(38) .
N4 Co3 N9 C41 124.2(4) .
O6 Co3 N9 C41 32.2(4) .
O4 Co3 N9 C41 -152.5(3) .
N10 Co3 N9 C41 -60.1(4) .
N8 Co3 N9 C41 -7(4) .
N4 Co3 N10 C46 -143.0(15) .
O6 Co3 N10 C46 25.1(3) .
O4 Co3 N10 C46 -154.0(3) .
N9 Co3 N10 C46 112.9(3) .
N8 Co3 N10 C46 -65.3(3) .
N4 Co3 N10 C42 39.0(18) .
O6 Co3 N10 C42 -152.9(3) .
O4 Co3 N10 C42 28.0(3) .
N9 Co3 N10 C42 -65.1(3) .
N8 Co3 N10 C42 116.7(3) .
Co2 O1 C1 C6 -10.7(4) .
Co2 O1 C1 C2 170.5(2) .
O1 C1 C2 C3 177.0(3) .
C6 C1 C2 C3 -1.9(5) .
C1 C2 C3 C4 0.1(5) .
C2 C3 C4 C5 1.3(5) .
C3 C4 C5 C6 -0.8(5) .
C4 C5 C6 C1 -1.0(5) .
C4 C5 C6 C7 -179.7(3) .
O1 C1 C6 C5 -176.5(3) .
C2 C1 C6 C5 2.3(4) .
O1 C1 C6 C7 2.1(5) .
C2 C1 C6 C7 -179.1(3) .
Co1 O2 C7 N1 4.6(4) .
Co1 O2 C7 C6 -173.64(18) .
N2 N1 C7 O2 -1.5(4) .
Co2 N1 C7 O2 175.3(2) .
N2 N1 C7 C6 176.6(3) .
Co2 N1 C7 C6 -6.6(4) .
C5 C6 C7 O2 4.2(4) .
C1 C6 C7 O2 -174.3(3) .
C5 C6 C7 N1 -174.0(3) .
C1 C6 C7 N1 7.5(5) .
N1 N2 C8 O3 -177.4(3) .
Co1 N2 C8 O3 6.0(4) .
N1 N2 C8 C9 3.5(5) .
Co1 N2 C8 C9 -173.0(2) .
N4 N3 C9 O4 1.5(4) .
Co2 N3 C9 O4 -177.6(2) .
N4 N3 C9 C8 -177.0(3) .
Co2 N3 C9 C8 3.9(5) .
Co3 O4 C9 N3 5.7(4) .
Co3 O4 C9 C8 -175.7(2) .
O3 C8 C9 N3 173.2(3) .
N2 C8 C9 N3 -7.7(5) .
O3 C8 C9 O4 -5.4(4) .
N2 C8 C9 O4 173.7(3) .
Co2 O5 C10 N4 2.8(4) .
Co2 O5 C10 C11 -178.2(3) .
N3 N4 C10 O5 0.1(4) .
Co3 N4 C10 O5 -171.9(2) .
N3 N4 C10 C11 -179.0(3) .
Co3 N4 C10 C11 9.0(5) .
O5 C10 C11 C12 -9.2(5) .
N4 C10 C11 C12 169.9(3) .
O5 C10 C11 C16 173.3(3) .
N4 C10 C11 C16 -7.6(5) .
C16 C11 C12 C13 1.4(6) .
C10 C11 C12 C13 -176.1(4) .
C11 C12 C13 C14 -1.4(7) .
C12 C13 C14 C15 1.5(9) .
C13 C14 C15 C16 -1.6(8) .
Co3 O6 C16 C15 -161.9(3) .
Co3 O6 C16 C11 21.6(5) .
C14 C15 C16 O6 -175.3(4) .
C14 C15 C16 C11 1.6(6) .
C12 C11 C16 O6 174.9(4) .
C10 C11 C16 O6 -7.7(6) .
C12 C11 C16 C15 -1.5(5) .
C10 C11 C16 C15 175.9(3) .
C21 N5 C17 C18 0.1(5) .
Co1 N5 C17 C18 -178.2(3) .
N5 C17 C18 C19 -0.2(6) .
C17 C18 C19 C20 -0.3(6) .
C18 C19 C20 C21 0.8(6) .
C17 N5 C21 C20 0.4(5) .
Co1 N5 C21 C20 178.8(3) .
C19 C20 C21 N5 -0.9(6) .
C26 N6 C22 C23 2.1(6) .
Co2 N6 C22 C23 175.2(3) .
N6 C22 C23 C24 -1.9(7) .
C22 C23 C24 C25 -0.5(8) .
C23 C24 C25 C26 2.5(8) .
C22 N6 C26 C25 0.1(7) .
Co2 N6 C26 C25 -173.6(4) .
C24 C25 C26 N6 -2.4(8) .
C31 N7 C27 C28 0.0(6) .
Co2 N7 C27 C28 175.7(3) .
N7 C27 C28 C29 -0.2(6) .
C27 C28 C29 C30 -0.9(7) .
C28 C29 C30 C31 2.1(6) .
C27 N7 C31 C30 1.4(6) .
Co2 N7 C31 C30 -174.0(3) .
C29 C30 C31 N7 -2.5(6) .
C36 N8 C32 C33 2.3(6) .
Co3 N8 C32 C33 -175.9(3) .
N8 C32 C33 C34 -2.3(7) .
C32 C33 C34 C35 -0.1(7) .
C33 C34 C35 C36 2.4(7) .
C32 N8 C36 C35 0.2(6) .
Co3 N8 C36 C35 178.4(4) .
C34 C35 C36 N8 -2.6(7) .
C41 N9 C37 C38 -0.4(8) .
Co3 N9 C37 C38 178.2(4) .
N9 C37 C38 C39 0.0(10) .
C37 C38 C39 C40 -0.5(11) .
C38 C39 C40 C41 1.4(10) .
C39 C40 C41 N9 -1.8(9) .
C37 N9 C41 C40 1.3(7) .
Co3 N9 C41 C40 -177.3(4) .
C46 N10 C42 C43 0.2(6) .
Co3 N10 C42 C43 178.4(3) .
N10 C42 C43 C44 -0.2(7) .
C42 C43 C44 C45 0.4(7) .
C43 C44 C45 C46 -0.6(8) .
C42 N10 C46 C45 -0.4(6) .
Co3 N10 C46 C45 -178.5(3) .
C44 C45 C46 N10 0.6(8) .
